data_1530238
loop_
_publ_author_name
'Lachgar, A.'
'Deniard-Courant, S.'
'Piffard, Y.'

_publ_section_title
;
 Preparation and crystal structure of K2 Sb P O6
;
_journal_name_full 'Journal of Solid State Chemistry'
_journal_page_first 409
_journal_page_last 413
_journal_volume 63
_journal_year 1986
_chemical_formula_sum 'K2 O6 P Sb'
_chemical_name_systematic 'K2 (Sb P O6)'
_space_group_IT_number 62
_symmetry_space_group_name_Hall '-P 2ac 2n'
_symmetry_space_group_name_H-M 'P n m a'
_cell_angle_alpha 90
_cell_angle_beta 90
_cell_angle_gamma 90
_cell_formula_units_Z 4
_cell_length_a 9.429
_cell_length_b 5.891
_cell_length_c 11.03
_cell_volume 612.675
_citation_journal_id_ASTM JSSCBI
_cod_data_source_file Lachgar_JSSCBI_1986_1160.cif
_cod_data_source_block K2O6P1Sb1
_cod_original_formula_sum 'K2 O6 P1 Sb1'
_cod_database_code 1530238

loop_
_symmetry_equiv_pos_as_xyz
x,y,z
-x+1/2,-y,z+1/2
x+1/2,-y+1/2,-z+1/2
-x,y+1/2,-z
-x,-y,-z
x-1/2,y,-z-1/2
-x-1/2,y-1/2,z-1/2
x,-y-1/2,z

loop_
_atom_site_label
_atom_site_type_symbol
_atom_site_fract_x
_atom_site_fract_y
_atom_site_fract_z
_atom_site_occupancy
_atom_site_U_iso_or_equiv
O3 O-2 0.929 0.25 0.426 1 0.0
O2 O-2 0.501 0.25 0.6167 1 0.0
K1 K+1 0.1724 0.25 0.306 1 0.0
O5 O-2 0.2893 0.538 0.527 1 0.0
Sb1 Sb+5 0 0 0 1 0.0
O1 O-2 0.467 0.25 0.3817 1 0.0
O4 O-2 0.83 0.25 0.644 1 0.0
P1 P+5 0.8038 0.25 0.5094 1 0.0
K2 K+1 0.1192 0.25 0.6606 1 0.0
